data_7213914
loop_
_publ_author_name
'Chang, Xin-Hong'
'Qin, Jian-Hua'
'Han, Min-Le'
'Ma, Lu-Fang'
'Wang, Li-Ya'

_publ_section_title
;
 Exploring the structural diversities and magnetic properties of
 copper(ii) and manganese(ii) complexes based on 5-methoxyisophthalate and
 flexible bis(imidazole) ligands
;
_journal_issue 5
_journal_name_full CrystEngComm
_journal_page_first 870
_journal_paper_doi 10.1039/c3ce41641k
_journal_volume 16
_journal_year 2014
_chemical_formula_sum 'C23 H20 Mn N4 O5'
_chemical_formula_weight 487.37
_chemical_name_systematic
;

 ?

;
_space_group_IT_number 2
_symmetry_cell_setting triclinic
_symmetry_space_group_name_Hall '-P 1'
_symmetry_space_group_name_H-M 'P -1'
_atom_sites_solution_hydrogens geom
_atom_sites_solution_primary direct
_atom_sites_solution_secondary difmap
_audit_creation_method SHELXL-97
_cell_angle_alpha 80.0700(10)
_cell_angle_beta 81.2400(10)
_cell_angle_gamma 62.3150(10)
_cell_formula_units_Z 2
_cell_length_a 9.6214(10)
_cell_length_b 10.0680(11)
_cell_length_c 12.9326(14)
_cell_measurement_reflns_used 3682
_cell_measurement_temperature 296(2)
_cell_measurement_theta_max 0.00
_cell_measurement_theta_min 0.00
_cell_volume 1089.0(2)
_computing_cell_refinement 'Bruker SMART'
_computing_data_collection 'Bruker SMART'
_computing_data_reduction 'Bruker SAINT'
_computing_molecular_graphics 'Bruker SHELXTL'
_computing_publication_material 'Bruker SHELXTL'
_computing_structure_refinement 'SHELXL-97 (Sheldrick, 1997)'
_computing_structure_solution 'SHELXS-97 (Sheldrick, 1990)'
_diffrn_ambient_temperature 296(2)
_diffrn_measured_fraction_theta_full 0.994
_diffrn_measured_fraction_theta_max 0.994
_diffrn_measurement_device_type 'CCD area detector'
_diffrn_measurement_method 'phi and omega scans'
_diffrn_radiation_monochromator graphite
_diffrn_radiation_source 'fine-focus sealed tube'
_diffrn_radiation_type MoK\a
_diffrn_radiation_wavelength 0.71073
_diffrn_reflns_av_R_equivalents 0.0194
_diffrn_reflns_av_sigmaI/netI 0.0291
_diffrn_reflns_limit_h_max 11
_diffrn_reflns_limit_h_min -11
_diffrn_reflns_limit_k_max 12
_diffrn_reflns_limit_k_min -12
_diffrn_reflns_limit_l_max 15
_diffrn_reflns_limit_l_min -15
_diffrn_reflns_number 8348
_diffrn_reflns_theta_full 25.50
_diffrn_reflns_theta_max 25.50
_diffrn_reflns_theta_min 2.30
_exptl_absorpt_coefficient_mu 0.650
_exptl_absorpt_correction_T_max 0.8597
_exptl_absorpt_correction_T_min 0.7997
_exptl_absorpt_correction_type multi-scan
_exptl_absorpt_process_details SADABS
_exptl_crystal_colour YELLOW
_exptl_crystal_density_diffrn 1.486
_exptl_crystal_density_method 'not measured'
_exptl_crystal_description BLOCK
_exptl_crystal_F_000 502
_exptl_crystal_size_max 0.36
_exptl_crystal_size_mid 0.28
_exptl_crystal_size_min 0.24
_refine_diff_density_max 0.889
_refine_diff_density_min -0.251
_refine_diff_density_rms 0.060
_refine_ls_extinction_method none
_refine_ls_goodness_of_fit_ref 1.042
_refine_ls_hydrogen_treatment constr
_refine_ls_matrix_type full
_refine_ls_number_parameters 299
_refine_ls_number_reflns 4030
_refine_ls_number_restraints 70
_refine_ls_restrained_S_all 1.072
_refine_ls_R_factor_all 0.0442
_refine_ls_R_factor_gt 0.0353
_refine_ls_shift/su_max 0.002
_refine_ls_shift/su_mean 0.000
_refine_ls_structure_factor_coef Fsqd
_refine_ls_weighting_details 'calc w=1/[\s^2^(Fo^2^)+(0.0618P)^2^+0.4579P] where P=(Fo^2^+2Fc^2^)/3'
_refine_ls_weighting_scheme calc
_refine_ls_wR_factor_gt 0.0999
_refine_ls_wR_factor_ref 0.1071
_reflns_number_gt 3363
_reflns_number_total 4030
_reflns_threshold_expression >2sigma(I)
_cod_data_source_file c3ce41641k.txt
_cod_data_source_block a
_cod_depositor_comments
;
The following automatic conversions were performed:

'_symmetry_cell_setting' value 'Triclinic' changed to 'triclinic'
according to
/usr/data/users/saulius/automatic-downloads/current/RSC/lib/dictionaries/cif_core.dic
dictionary named 'cif_core.dic' version 2.4.2 from
2011-04-26.

'_exptl_absorpt_correction_type' value 'MULTI-SCAN'
changed to 'multi-scan' according to
/usr/data/users/saulius/automatic-downloads/current/RSC/lib/dictionaries/cif_core.dic
dictionary named 'cif_core.dic' version 2.4.2 from
2011-04-26.

'_refine_ls_hydrogen_treatment' value 'CONSTR' changed
to 'constr' according to
/usr/data/users/saulius/automatic-downloads/current/RSC/lib/dictionaries/cif_core.dic
dictionary named 'cif_core.dic' version 2.4.2 from 2011-04-26.

Automatic conversion script
Id: cif_fix_values 2281 2013-09-26 08:29:07Z andrius 
;
_cod_original_sg_symbol_H-M P-1
_cod_database_code 7213914

loop_
_symmetry_equiv_pos_as_xyz
'x, y, z'
'-x, -y, -z'

loop_
_atom_site_label
_atom_site_type_symbol
_atom_site_fract_x
_atom_site_fract_y
_atom_site_fract_z
_atom_site_U_iso_or_equiv
_atom_site_adp_type
_atom_site_occupancy
_atom_site_symmetry_multiplicity
_atom_site_calc_flag
_atom_site_refinement_flags
Mn1 Mn 0.33502(4) 0.17592(4) 1.09903(3) 0.02510(13) Uani 1 1 d .
O1 O 0.0903(2) 0.37014(18) 1.11292(13) 0.0337(4) Uani 1 1 d .
O2 O 0.25517(19) 0.34916(19) 1.22258(14) 0.0381(4) Uani 1 1 d .
O3 O -0.2987(2) 0.92342(18) 1.02155(13) 0.0362(4) Uani 1 1 d .
O4 O -0.43808(19) 1.04437(17) 1.15891(13) 0.0325(4) Uani 1 1 d .
O5 O -0.1305(3) 0.7212(2) 1.47248(14) 0.0508(6) Uani 1 1 d .
N1 N 0.4071(3) 0.3228(2) 0.97797(15) 0.0333(5) Uani 1 1 d .
N2 N 0.3952(3) 0.5298(2) 0.88095(15) 0.0341(5) Uani 1 1 d .
N3 N 0.2771(3) 0.8186(2) 0.31617(16) 0.0362(5) Uani 1 1 d U
N4 N 0.2627(3) 1.0229(2) 0.21407(16) 0.0343(5) Uani 1 1 d U
C1 C 0.1250(3) 0.4174(2) 1.18433(18) 0.0264(5) Uani 1 1 d .
C2 C 0.0026(3) 0.5637(2) 1.22447(18) 0.0254(5) Uani 1 1 d .
C3 C -0.0979(3) 0.6789(2) 1.15520(18) 0.0256(5) Uani 1 1 d .
H3 H -0.0889 0.6662 1.0845 0.031 Uiso 1 1 calc R
C4 C -0.2113(3) 0.8124(2) 1.19195(17) 0.0244(5) Uani 1 1 d .
C5 C -0.2266(3) 0.8310(2) 1.29831(18) 0.0279(5) Uani 1 1 d .
H5 H -0.3036 0.9201 1.3231 0.034 Uiso 1 1 calc R
C6 C -0.1264(3) 0.7160(3) 1.36684(18) 0.0300(5) Uani 1 1 d .
C7 C -0.0096(3) 0.5824(2) 1.32939(18) 0.0283(5) Uani 1 1 d .
H7 H 0.0595 0.5065 1.3750 0.034 Uiso 1 1 calc R
C8 C -0.3238(3) 0.9353(2) 1.11806(18) 0.0253(5) Uani 1 1 d .
C9 C -0.2308(4) 0.8593(3) 1.5148(2) 0.0546(8) Uani 1 1 d .
H9A H -0.2028 0.9367 1.4797 0.082 Uiso 1 1 calc R
H9B H -0.2191 0.8468 1.5887 0.082 Uiso 1 1 calc R
H9C H -0.3382 0.8878 1.5044 0.082 Uiso 1 1 calc R
C10 C 0.5556(3) 0.2993(3) 0.93735(19) 0.0355(6) Uani 1 1 d .
H10 H 0.6468 0.2097 0.9492 0.043 Uiso 1 1 calc R
C11 C 0.5502(3) 0.4261(3) 0.87723(19) 0.0370(6) Uani 1 1 d .
H11 H 0.6348 0.4396 0.8410 0.044 Uiso 1 1 calc R
C12 C 0.3132(3) 0.4640(3) 0.94127(19) 0.0345(6) Uani 1 1 d .
H12 H 0.2044 0.5109 0.9557 0.041 Uiso 1 1 calc R
C13 C 0.3309(4) 0.6850(3) 0.8281(2) 0.0456(7) Uani 1 1 d .
H13A H 0.3939 0.7322 0.8405 0.055 Uiso 1 1 calc R
H13B H 0.2243 0.7426 0.8579 0.055 Uiso 1 1 calc R
C14 C 0.3299(3) 0.6888(3) 0.71036(19) 0.0360(6) Uani 1 1 d .
C15 C 0.2290(4) 0.6497(4) 0.6723(2) 0.0487(7) Uani 1 1 d .
H15 H 0.1585 0.6252 0.7190 0.058 Uiso 1 1 calc R
C16 C 0.2315(4) 0.6466(4) 0.5650(2) 0.0475(7) Uani 1 1 d .
H16 H 0.1621 0.6211 0.5403 0.057 Uiso 1 1 calc R
C17 C 0.3356(3) 0.6807(3) 0.49558(19) 0.0355(6) Uani 1 1 d .
C18 C 0.4368(4) 0.7191(3) 0.5338(2) 0.0434(7) Uani 1 1 d .
H18 H 0.5081 0.7423 0.4871 0.052 Uiso 1 1 calc R
C19 C 0.4340(3) 0.7236(3) 0.6404(2) 0.0418(6) Uani 1 1 d .
H19 H 0.5026 0.7503 0.6648 0.050 Uiso 1 1 calc R
C20 C 0.3447(4) 0.6702(3) 0.3791(2) 0.0439(7) Uani 1 1 d .
H20A H 0.4541 0.6142 0.3537 0.053 Uiso 1 1 calc R
H20B H 0.2892 0.6145 0.3692 0.053 Uiso 1 1 calc R
C21 C 0.3540(3) 0.8955(3) 0.26734(19) 0.0348(6) Uani 1 1 d U
H21 H 0.4611 0.8625 0.2706 0.042 Uiso 1 1 calc R
C22 C 0.1212(4) 1.0266(4) 0.2300(3) 0.0772(12) Uani 1 1 d U
H22 H 0.0306 1.1044 0.2024 0.093 Uiso 1 1 calc R
C23 C 0.1273(4) 0.9009(5) 0.2924(3) 0.0831(13) Uani 1 1 d U
H23 H 0.0442 0.8769 0.3142 0.100 Uiso 1 1 calc R

loop_
_atom_site_aniso_label
_atom_site_aniso_U_11
_atom_site_aniso_U_22
_atom_site_aniso_U_33
_atom_site_aniso_U_23
_atom_site_aniso_U_13
_atom_site_aniso_U_12
Mn1 0.0272(2) 0.01811(19) 0.0222(2) 0.00053(13) -0.00439(14) -0.00391(14)
O1 0.0339(9) 0.0254(8) 0.0338(9) -0.0070(7) -0.0066(7) -0.0044(7)
O2 0.0267(9) 0.0315(9) 0.0433(10) -0.0069(8) -0.0097(8) 0.0004(7)
O3 0.0492(11) 0.0274(9) 0.0257(9) -0.0003(7) -0.0116(8) -0.0104(8)
O4 0.0275(9) 0.0238(8) 0.0339(9) -0.0012(7) -0.0075(7) -0.0007(7)
O5 0.0654(13) 0.0364(10) 0.0269(9) -0.0085(8) -0.0160(9) 0.0021(9)
N1 0.0402(12) 0.0290(11) 0.0282(11) 0.0033(8) -0.0060(9) -0.0148(9)
N2 0.0512(14) 0.0292(11) 0.0228(10) 0.0026(8) -0.0071(9) -0.0197(10)
N3 0.0434(12) 0.0323(11) 0.0305(11) 0.0060(9) -0.0053(9) -0.0177(10)
N4 0.0384(12) 0.0294(11) 0.0294(11) 0.0026(8) -0.0027(9) -0.0127(9)
C1 0.0268(12) 0.0205(11) 0.0261(12) 0.0014(9) -0.0003(9) -0.0079(10)
C2 0.0238(11) 0.0198(11) 0.0289(12) -0.0017(9) -0.0034(9) -0.0066(9)
C3 0.0262(12) 0.0236(11) 0.0223(11) -0.0019(9) -0.0044(9) -0.0067(9)
C4 0.0255(11) 0.0194(10) 0.0255(12) 0.0002(9) -0.0056(9) -0.0075(9)
C5 0.0263(12) 0.0203(11) 0.0296(12) -0.0049(9) -0.0044(9) -0.0029(9)
C6 0.0332(13) 0.0277(12) 0.0242(12) -0.0025(9) -0.0067(10) -0.0086(10)
C7 0.0280(12) 0.0220(11) 0.0287(12) 0.0023(9) -0.0090(10) -0.0059(10)
C8 0.0264(12) 0.0197(11) 0.0287(12) 0.0002(9) -0.0073(9) -0.0091(9)
C9 0.067(2) 0.0479(17) 0.0330(15) -0.0178(13) -0.0056(14) -0.0074(15)
C10 0.0397(15) 0.0343(14) 0.0280(13) -0.0015(11) -0.0050(11) -0.0129(12)
C11 0.0433(15) 0.0442(15) 0.0264(13) -0.0022(11) -0.0004(11) -0.0236(13)
C12 0.0395(14) 0.0314(13) 0.0296(13) 0.0018(10) -0.0043(11) -0.0148(11)
C13 0.075(2) 0.0275(13) 0.0330(14) 0.0042(11) -0.0111(14) -0.0229(14)
C14 0.0504(16) 0.0270(12) 0.0283(13) 0.0047(10) -0.0088(11) -0.0164(12)
C15 0.0540(18) 0.068(2) 0.0343(15) 0.0011(14) 0.0001(13) -0.0390(16)
C16 0.0528(18) 0.0620(19) 0.0397(16) 0.0000(14) -0.0095(13) -0.0361(16)
C17 0.0484(16) 0.0264(12) 0.0287(13) 0.0052(10) -0.0080(11) -0.0156(11)
C18 0.0540(17) 0.0446(16) 0.0365(15) 0.0071(12) -0.0007(13) -0.0312(14)
C19 0.0545(17) 0.0405(15) 0.0394(15) 0.0072(12) -0.0136(13) -0.0300(14)
C20 0.0663(19) 0.0313(14) 0.0306(14) 0.0053(11) -0.0081(13) -0.0207(14)
C21 0.0362(13) 0.0349(13) 0.0307(13) 0.0041(10) -0.0069(10) -0.0153(11)
C22 0.0386(17) 0.069(2) 0.101(3) 0.044(2) -0.0190(17) -0.0195(16)
C23 0.0472(19) 0.081(2) 0.112(3) 0.046(2) -0.0166(19) -0.0369(18)

loop_
_atom_type_symbol
_atom_type_description
_atom_type_scat_dispersion_real
_atom_type_scat_dispersion_imag
_atom_type_scat_source
C C 0.0033 0.0016 'International Tables Vol C Tables 4.2.6.8 and 6.1.1.4'
H H 0.0000 0.0000 'International Tables Vol C Tables 4.2.6.8 and 6.1.1.4'
N N 0.0061 0.0033 'International Tables Vol C Tables 4.2.6.8 and 6.1.1.4'
O O 0.0106 0.0060 'International Tables Vol C Tables 4.2.6.8 and 6.1.1.4'
Mn Mn 0.3368 0.7283 'International Tables Vol C Tables 4.2.6.8 and 6.1.1.4'

loop_
_geom_angle_atom_site_label_1
_geom_angle_atom_site_label_2
_geom_angle_atom_site_label_3
_geom_angle
_geom_angle_site_symmetry_1
_geom_angle_site_symmetry_3
O3 Mn1 O4 112.87(7) 2_567 1_645
O3 Mn1 N1 90.63(7) 2_567 .
O4 Mn1 N1 95.63(7) 1_645 .
O3 Mn1 N4 86.60(7) 2_567 1_546
O4 Mn1 N4 85.13(7) 1_645 1_546
N1 Mn1 N4 177.21(7) . 1_546
O3 Mn1 O1 97.64(6) 2_567 .
O4 Mn1 O1 149.03(6) 1_645 .
N1 Mn1 O1 88.99(7) . .
N4 Mn1 O1 91.74(7) 1_546 .
O3 Mn1 O2 154.44(7) 2_567 .
O4 Mn1 O2 92.27(6) 1_645 .
N1 Mn1 O2 91.44(7) . .
N4 Mn1 O2 91.21(7) 1_546 .
O1 Mn1 O2 56.95(6) . .
O3 Mn1 C1 126.25(7) 2_567 .
O4 Mn1 C1 120.63(7) 1_645 .
N1 Mn1 C1 89.16(7) . .
N4 Mn1 C1 92.77(7) 1_546 .
O1 Mn1 C1 28.62(7) . .
O2 Mn1 C1 28.37(7) . .
C1 O1 Mn1 91.99(13) . .
C1 O2 Mn1 88.13(14) . .
C8 O3 Mn1 143.23(17) . 2_567
C8 O4 Mn1 125.79(15) . 1_465
C6 O5 C9 118.8(2) . .
C12 N1 C10 105.2(2) . .
C12 N1 Mn1 125.51(17) . .
C10 N1 Mn1 128.69(16) . .
C12 N2 C11 107.5(2) . .
C12 N2 C13 126.5(2) . .
C11 N2 C13 126.0(2) . .
C21 N3 C23 106.0(2) . .
C21 N3 C20 126.7(2) . .
C23 N3 C20 127.2(3) . .
C21 N4 C22 104.3(2) . .
C21 N4 Mn1 127.70(18) . 1_564
C22 N4 Mn1 127.05(19) . 1_564
O2 C1 O1 122.8(2) . .
O2 C1 C2 119.2(2) . .
O1 C1 C2 118.0(2) . .
O2 C1 Mn1 63.51(12) . .
O1 C1 Mn1 59.39(11) . .
C2 C1 Mn1 175.26(16) . .
C7 C2 C3 120.3(2) . .
C7 C2 C1 120.0(2) . .
C3 C2 C1 119.7(2) . .
C4 C3 C2 119.8(2) . .
C4 C3 H3 120.1 . .
C2 C3 H3 120.1 . .
C3 C4 C5 120.2(2) . .
C3 C4 C8 120.0(2) . .
C5 C4 C8 119.70(19) . .
C6 C5 C4 119.7(2) . .
C6 C5 H5 120.2 . .
C4 C5 H5 120.2 . .
O5 C6 C5 124.9(2) . .
O5 C6 C7 114.9(2) . .
C5 C6 C7 120.2(2) . .
C2 C7 C6 119.7(2) . .
C2 C7 H7 120.1 . .
C6 C7 H7 120.1 . .
O3 C8 O4 124.3(2) . .
O3 C8 C4 118.69(19) . .
O4 C8 C4 117.0(2) . .
O5 C9 H9A 109.5 . .
O5 C9 H9B 109.5 . .
H9A C9 H9B 109.5 . .
O5 C9 H9C 109.5 . .
H9A C9 H9C 109.5 . .
H9B C9 H9C 109.5 . .
C11 C10 N1 110.0(2) . .
C11 C10 H10 125.0 . .
N1 C10 H10 125.0 . .
C10 C11 N2 106.0(2) . .
C10 C11 H11 127.0 . .
N2 C11 H11 127.0 . .
N1 C12 N2 111.3(2) . .
N1 C12 H12 124.3 . .
N2 C12 H12 124.3 . .
N2 C13 C14 111.5(2) . .
N2 C13 H13A 109.3 . .
C14 C13 H13A 109.3 . .
N2 C13 H13B 109.3 . .
C14 C13 H13B 109.3 . .
H13A C13 H13B 108.0 . .
C19 C14 C15 118.9(2) . .
C19 C14 C13 120.8(3) . .
C15 C14 C13 120.2(3) . .
C14 C15 C16 120.8(3) . .
C14 C15 H15 119.6 . .
C16 C15 H15 119.6 . .
C17 C16 C15 120.2(3) . .
C17 C16 H16 119.9 . .
C15 C16 H16 119.9 . .
C16 C17 C18 118.9(2) . .
C16 C17 C20 120.6(3) . .
C18 C17 C20 120.4(3) . .
C17 C18 C19 121.1(3) . .
C17 C18 H18 119.4 . .
C19 C18 H18 119.4 . .
C14 C19 C18 120.1(3) . .
C14 C19 H19 120.0 . .
C18 C19 H19 120.0 . .
N3 C20 C17 113.0(2) . .
N3 C20 H20A 109.0 . .
C17 C20 H20A 109.0 . .
N3 C20 H20B 109.0 . .
C17 C20 H20B 109.0 . .
H20A C20 H20B 107.8 . .
N4 C21 N3 112.8(2) . .
N4 C21 H21 123.6 . .
N3 C21 H21 123.6 . .
N4 C22 C23 110.6(3) . .
N4 C22 H22 124.7 . .
C23 C22 H22 124.7 . .
N3 C23 C22 106.2(3) . .
N3 C23 H23 126.9 . .
C22 C23 H23 126.9 . .

loop_
_geom_bond_atom_site_label_1
_geom_bond_atom_site_label_2
_geom_bond_distance
_geom_bond_site_symmetry_2
Mn1 O3 2.1410(17) 2_567
Mn1 O4 2.1434(16) 1_645
Mn1 N1 2.223(2) .
Mn1 N4 2.228(2) 1_546
Mn1 O1 2.2611(16) .
Mn1 O2 2.3511(17) .
Mn1 C1 2.626(2) .
O1 C1 1.258(3) .
O2 C1 1.248(3) .
O3 C8 1.250(3) .
O3 Mn1 2.1410(17) 2_567
O4 C8 1.263(3) .
O4 Mn1 2.1434(16) 1_465
O5 C6 1.370(3) .
O5 C9 1.421(3) .
N1 C12 1.329(3) .
N1 C10 1.369(3) .
N2 C12 1.338(3) .
N2 C11 1.366(3) .
N2 C13 1.468(3) .
N3 C21 1.329(3) .
N3 C23 1.340(4) .
N3 C20 1.468(3) .
N4 C21 1.313(3) .
N4 C22 1.329(4) .
N4 Mn1 2.228(2) 1_564
C1 C2 1.514(3) .
C2 C7 1.382(3) .
C2 C3 1.395(3) .
C3 C4 1.386(3) .
C3 H3 0.9300 .
C4 C5 1.397(3) .
C4 C8 1.510(3) .
C5 C6 1.387(3) .
C5 H5 0.9300 .
C6 C7 1.401(3) .
C7 H7 0.9300 .
C9 H9A 0.9600 .
C9 H9B 0.9600 .
C9 H9C 0.9600 .
C10 C11 1.358(4) .
C10 H10 0.9300 .
C11 H11 0.9300 .
C12 H12 0.9300 .
C13 C14 1.518(3) .
C13 H13A 0.9700 .
C13 H13B 0.9700 .
C14 C19 1.373(4) .
C14 C15 1.381(4) .
C15 C16 1.389(4) .
C15 H15 0.9300 .
C16 C17 1.367(4) .
C16 H16 0.9300 .
C17 C18 1.380(4) .
C17 C20 1.515(3) .
C18 C19 1.383(4) .
C18 H18 0.9300 .
C19 H19 0.9300 .
C20 H20A 0.9700 .
C20 H20B 0.9700 .
C21 H21 0.9300 .
C22 C23 1.360(5) .
C22 H22 0.9300 .
C23 H23 0.9300 .

loop_
_geom_torsion_atom_site_label_1
_geom_torsion_atom_site_label_2
_geom_torsion_atom_site_label_3
_geom_torsion_atom_site_label_4
_geom_torsion
_geom_torsion_site_symmetry_1
O3 Mn1 O1 C1 179.40(14) 2_567
O4 Mn1 O1 C1 9.2(2) 1_645
N1 Mn1 O1 C1 -90.10(14) .
N4 Mn1 O1 C1 92.60(14) 1_546
O2 Mn1 O1 C1 2.28(13) .
O3 Mn1 O2 C1 -8.9(2) 2_567
O4 Mn1 O2 C1 -178.76(14) 1_645
N1 Mn1 O2 C1 85.55(15) .
N4 Mn1 O2 C1 -93.59(15) 1_546
O1 Mn1 O2 C1 -2.30(13) .
O3 Mn1 N1 C12 95.4(2) 2_567
O4 Mn1 N1 C12 -151.5(2) 1_645
N4 Mn1 N1 C12 102.8(15) 1_546
O1 Mn1 N1 C12 -2.2(2) .
O2 Mn1 N1 C12 -59.1(2) .
C1 Mn1 N1 C12 -30.8(2) .
O3 Mn1 N1 C10 -95.2(2) 2_567
O4 Mn1 N1 C10 17.9(2) 1_645
N4 Mn1 N1 C10 -87.8(16) 1_546
O1 Mn1 N1 C10 167.2(2) .
O2 Mn1 N1 C10 110.3(2) .
C1 Mn1 N1 C10 138.6(2) .
Mn1 O2 C1 O1 4.1(2) .
Mn1 O2 C1 C2 -175.62(19) .
Mn1 O1 C1 O2 -4.3(2) .
Mn1 O1 C1 C2 175.46(18) .
O3 Mn1 C1 O2 175.23(13) 2_567
O4 Mn1 C1 O2 1.44(17) 1_645
N1 Mn1 C1 O2 -94.60(15) .
N4 Mn1 C1 O2 87.42(15) 1_546
O1 Mn1 C1 O2 176.0(2) .
O3 Mn1 C1 O1 -0.74(17) 2_567
O4 Mn1 C1 O1 -174.53(13) 1_645
N1 Mn1 C1 O1 89.43(14) .
N4 Mn1 C1 O1 -88.55(14) 1_546
O2 Mn1 C1 O1 -176.0(2) .
O3 Mn1 C1 C2 -59(2) 2_567
O4 Mn1 C1 C2 128(2) 1_645
N1 Mn1 C1 C2 32(2) .
N4 Mn1 C1 C2 -146(2) 1_546
O1 Mn1 C1 C2 -58(2) .
O2 Mn1 C1 C2 126(2) .
O2 C1 C2 C7 -35.0(3) .
O1 C1 C2 C7 145.2(2) .
Mn1 C1 C2 C7 -159.1(19) .
O2 C1 C2 C3 145.3(2) .
O1 C1 C2 C3 -34.4(3) .
Mn1 C1 C2 C3 21(2) .
C7 C2 C3 C4 -0.4(4) .
C1 C2 C3 C4 179.2(2) .
C2 C3 C4 C5 -0.9(3) .
C2 C3 C4 C8 -178.0(2) .
C3 C4 C5 C6 0.8(4) .
C8 C4 C5 C6 177.9(2) .
C9 O5 C6 C5 -7.9(4) .
C9 O5 C6 C7 171.7(3) .
C4 C5 C6 O5 -179.8(2) .
C4 C5 C6 C7 0.6(4) .
C3 C2 C7 C6 1.8(4) .
C1 C2 C7 C6 -177.9(2) .
O5 C6 C7 C2 178.5(2) .
C5 C6 C7 C2 -1.9(4) .
Mn1 O3 C8 O4 -95.9(3) 2_567
Mn1 O3 C8 C4 84.3(3) 2_567
Mn1 O4 C8 O3 30.2(3) 1_465
Mn1 O4 C8 C4 -149.95(16) 1_465
C3 C4 C8 O3 -10.0(3) .
C5 C4 C8 O3 172.9(2) .
C3 C4 C8 O4 170.1(2) .
C5 C4 C8 O4 -7.0(3) .
C12 N1 C10 C11 0.3(3) .
Mn1 N1 C10 C11 -170.76(17) .
N1 C10 C11 N2 0.0(3) .
C12 N2 C11 C10 -0.3(3) .
C13 N2 C11 C10 179.7(2) .
C10 N1 C12 N2 -0.6(3) .
Mn1 N1 C12 N2 170.90(15) .
C11 N2 C12 N1 0.6(3) .
C13 N2 C12 N1 -179.5(2) .
C12 N2 C13 C14 -105.8(3) .
C11 N2 C13 C14 74.2(3) .
N2 C13 C14 C19 -107.8(3) .
N2 C13 C14 C15 69.0(4) .
C19 C14 C15 C16 -0.4(4) .
C13 C14 C15 C16 -177.3(3) .
C14 C15 C16 C17 0.7(5) .
C15 C16 C17 C18 -0.4(4) .
C15 C16 C17 C20 177.0(3) .
C16 C17 C18 C19 -0.1(4) .
C20 C17 C18 C19 -177.5(3) .
C15 C14 C19 C18 -0.1(4) .
C13 C14 C19 C18 176.8(3) .
C17 C18 C19 C14 0.4(4) .
C21 N3 C20 C17 93.5(3) .
C23 N3 C20 C17 -89.7(4) .
C16 C17 C20 N3 107.2(3) .
C18 C17 C20 N3 -75.4(3) .
C22 N4 C21 N3 0.0(3) .
Mn1 N4 C21 N3 -169.58(16) 1_564
C23 N3 C21 N4 0.4(4) .
C20 N3 C21 N4 177.8(2) .
C21 N4 C22 C23 -0.4(5) .
Mn1 N4 C22 C23 169.3(3) 1_564
C21 N3 C23 C22 -0.6(5) .
C20 N3 C23 C22 -178.0(3) .
N4 C22 C23 N3 0.7(5) .
